data_2311150
loop_
_publ_author_name
'Deepu, C. V.'
'Manjula, M.'
'Pampa, K. J.'
'Bhadregowda, D. G.'
'Lokanath, N. K.'

_publ_section_title
;
 7-Bromo-3,3-dibutyl-8-meth-oxy-2,3-di-hydro-1,5-benzothia-zepin-4(5H)-one.
;
_journal_coeditor_code HB7081
_journal_issue 'Pt 7'
_journal_name_full 'Acta crystallographica. Section E, Structure reports online'
_journal_page_first o1129
_journal_paper_doi 10.1107/S1600536813013238
_journal_volume 69
_journal_year 2013
_chemical_formula_iupac 'C18 H26 Br N O2 S'
_chemical_formula_moiety 'C18 H26 Br N O2 S'
_chemical_formula_structural 'C18 H26 Br N O2 S'
_chemical_formula_sum 'C18 H26 Br N O2 S'
_chemical_formula_weight 400.30
_chemical_name_systematic 7-Bromo-3,3-dibutyl-8-methoxy-2,3-dihydrobenzo[<i>b</i>][1,4]thiazepin-4(5<i>H</i>)-one
_space_group_IT_number 14
_space_group_name_Hall '-P 2yn'
_space_group_name_H-M_alt 'P 1 21/n 1'
_symmetry_cell_setting monoclinic
_symmetry_space_group_name_Hall '-P 2yn'
_symmetry_space_group_name_H-M 'P 1 21/n 1'
_atom_sites_solution_hydrogens geom
_atom_sites_solution_primary direct
_atom_sites_solution_secondary difmap
_cell_angle_alpha 90
_cell_angle_beta 98.199(8)
_cell_angle_gamma 90
_cell_formula_units_Z 4
_cell_length_a 7.7844(18)
_cell_length_b 11.251(2)
_cell_length_c 22.039(6)
_cell_measurement_reflns_used 4662
_cell_measurement_temperature 100(2)
_cell_measurement_theta_max 28.3
_cell_measurement_theta_min 2.0
_cell_volume 1910.5(8)
_computing_cell_refinement 'CrysAlis PRO (Oxford Diffraction, 2009)'
_computing_data_collection 'CrysAlis PRO (Oxford Diffraction, 2009)'
_computing_data_reduction 'CrysAlis PRO (Oxford Diffraction, 2009)'
_computing_molecular_graphics 'Mercury (Macrae <i>et al.</i>, 2006)'
_computing_publication_material 'Mercury (Macrae <i>et al.</i>, 2006)'
_computing_structure_refinement 'SHELXL97 (Sheldrick, 2008)'
_computing_structure_solution 'SHELXS97 (Sheldrick, 2008)'
_diffrn_ambient_temperature 100(2)
_diffrn_detector_area_resol_mean 16.0839
_diffrn_measured_fraction_theta_full 0.987
_diffrn_measured_fraction_theta_max 0.987
_diffrn_measurement_device_type 'Oxford Diffraction Xcalibur Eos'
_diffrn_measurement_method '\w scans'
_diffrn_radiation_monochromator graphite
_diffrn_radiation_source 'fine-focus sealed tube'
_diffrn_radiation_type MoK\a
_diffrn_radiation_wavelength 0.71073
_diffrn_reflns_av_R_equivalents 0.0544
_diffrn_reflns_av_sigmaI/netI 0.0616
_diffrn_reflns_limit_h_max 8
_diffrn_reflns_limit_h_min -10
_diffrn_reflns_limit_k_max 9
_diffrn_reflns_limit_k_min -14
_diffrn_reflns_limit_l_max 29
_diffrn_reflns_limit_l_min -29
_diffrn_reflns_number 16056
_diffrn_reflns_reduction_process
;
;
_diffrn_reflns_theta_full 28.25
_diffrn_reflns_theta_max 28.25
_diffrn_reflns_theta_min 2.04
_exptl_absorpt_coefficient_mu 2.270
_exptl_absorpt_correction_type none
_exptl_crystal_colour 'light brown'
_exptl_crystal_density_diffrn 1.392
_exptl_crystal_density_method 'Not Measured'
_exptl_crystal_description block
_exptl_crystal_F_000 832
_exptl_crystal_size_max 0.32
_exptl_crystal_size_mid 0.20
_exptl_crystal_size_min 0.20
_refine_diff_density_max 0.630
_refine_diff_density_min -0.492
_refine_ls_extinction_method none
_refine_ls_goodness_of_fit_ref 1.031
_refine_ls_hydrogen_treatment constr
_refine_ls_matrix_type full
_refine_ls_number_parameters 212
_refine_ls_number_reflns 4662
_refine_ls_number_restraints 0
_refine_ls_restrained_S_all 1.031
_refine_ls_R_factor_all 0.0966
_refine_ls_R_factor_gt 0.0476
_refine_ls_shift/su_max 0.001
_refine_ls_shift/su_mean 0.000
_refine_ls_structure_factor_coef Fsqd
_refine_ls_weighting_details 'calc w=1/[\s^2^(Fo^2^)+(0.1275P)^2^+0.4493P] where P=(Fo^2^+2Fc^2^)/3'
_refine_ls_weighting_scheme calc
_refine_ls_wR_factor_gt 0.1216
_refine_ls_wR_factor_ref 0.1405
_reflns_number_gt 2750
_reflns_number_total 4662
_reflns_threshold_expression I>2\s(I)
_cod_data_source_file hb7081sup1.cif
_cod_data_source_block I
_cod_original_sg_symbol_H-M 'P 21/n'
_cod_database_code 2311150

loop_
_symmetry_equiv_pos_site_id
_symmetry_equiv_pos_as_xyz
1 x,y,z
2 1/2-x,1/2+y,1/2-z
3 -x,-y,-z
4 1/2+x,1/2-y,1/2+z

loop_
_atom_site_aniso_label
_atom_site_aniso_U_11
_atom_site_aniso_U_22
_atom_site_aniso_U_33
_atom_site_aniso_U_12
_atom_site_aniso_U_13
_atom_site_aniso_U_23
Br9 0.0585(3) 0.0543(3) 0.1145(4) 0.0039(2) 0.0399(2) -0.0172(2)
S10 0.0463(5) 0.0452(5) 0.0608(6) -0.0023(3) 0.0220(4) -0.0027(4)
O2 0.0634(15) 0.0289(11) 0.0748(16) -0.0011(10) 0.0188(12) -0.0065(11)
O15 0.0329(11) 0.0317(11) 0.0600(14) -0.0040(8) 0.0020(10) -0.0114(10)
N14 0.0289(13) 0.0310(13) 0.0642(17) -0.0052(10) 0.0019(12) -0.0106(12)
C1 0.077(3) 0.0328(18) 0.076(3) -0.0101(17) 0.009(2) -0.0023(17)
C3 0.0439(17) 0.0286(15) 0.0460(19) -0.0026(12) 0.0022(14) -0.0037(13)
C4 0.0390(16) 0.0333(16) 0.052(2) -0.0074(12) 0.0092(14) -0.0011(14)
C5 0.0352(16) 0.0348(16) 0.0456(18) -0.0019(12) 0.0082(13) -0.0042(13)
C6 0.0296(14) 0.0308(15) 0.0513(19) -0.0023(11) 0.0010(13) -0.0054(13)
C7 0.0292(15) 0.0367(16) 0.062(2) -0.0051(12) 0.0090(14) -0.0041(15)
C8 0.0360(16) 0.0391(17) 0.057(2) 0.0014(13) 0.0125(14) -0.0067(15)
C11 0.0302(15) 0.0442(17) 0.064(2) -0.0063(13) 0.0080(15) -0.0109(16)
C12 0.0308(15) 0.0375(16) 0.0469(18) -0.0047(12) 0.0033(13) -0.0078(14)
C13 0.0297(14) 0.0309(15) 0.0464(18) -0.0038(11) 0.0097(13) -0.0034(13)
C16 0.0361(17) 0.0452(18) 0.061(2) -0.0002(13) -0.0003(16) -0.0098(16)
C17 0.050(2) 0.064(3) 0.099(3) 0.0067(18) -0.023(2) -0.008(2)
C18 0.072(3) 0.098(4) 0.093(3) 0.040(3) -0.028(3) -0.029(3)
C19 0.200(8) 0.089(4) 0.193(8) 0.039(5) -0.013(7) 0.019(5)
C20 0.0398(17) 0.0490(19) 0.050(2) -0.0056(14) 0.0020(14) -0.0106(15)
C21 0.083(3) 0.088(3) 0.055(2) -0.022(2) 0.021(2) -0.006(2)
C22 0.108(4) 0.159(5) 0.052(3) -0.046(4) 0.026(3) -0.017(3)
C23 0.151(7) 0.270(10) 0.081(4) -0.078(6) 0.037(4) -0.028(5)

loop_
_atom_site_type_symbol
_atom_site_label
_atom_site_fract_x
_atom_site_fract_y
_atom_site_fract_z
_atom_site_U_iso_or_equiv
_atom_site_thermal_displace_type
_atom_site_calc_flag
_atom_site_refinement_flags
_atom_site_occupancy
Br Br9 0.72841(5) 0.01588(4) 0.86915(2) 0.0731(2) Uani d . 1.000
S S10 0.09376(11) 0.21269(7) 0.99530(4) 0.0494(3) Uani d . 1.000
O O2 0.4327(3) -0.12202(18) 0.90398(11) 0.0548(8) Uani d . 1.000
O O15 0.2816(3) 0.53731(17) 0.97428(10) 0.0420(7) Uani d . 1.000
N N14 0.3916(3) 0.35886(16) 0.95950(10) 0.0418(8) Uani d . 1.000
C C1 0.3047(3) -0.20519(16) 0.91627(10) 0.0621(15) Uani d R 1.000
C C3 0.4122(4) -0.0060(2) 0.91890(15) 0.0399(10) Uani d . 1.000
C C4 0.2747(4) 0.0385(3) 0.94491(15) 0.0412(10) Uani d . 1.000
C C5 0.2640(4) 0.1590(2) 0.95831(14) 0.0383(10) Uani d . 1.000
C C6 0.3919(3) 0.2370(2) 0.94450(14) 0.0377(9) Uani d . 1.000
C C7 0.5283(4) 0.1922(3) 0.91780(15) 0.0424(10) Uani d . 1.000
C C8 0.5387(4) 0.0733(3) 0.90492(15) 0.0435(10) Uani d . 1.000
C C11 -0.0156(4) 0.3122(3) 0.93772(15) 0.0460(10) Uani d . 1.000
C C12 0.0909(4) 0.4072(3) 0.90861(14) 0.0386(9) Uani d . 1.000
C C13 0.2596(3) 0.4382(2) 0.95076(14) 0.0353(9) Uani d . 1.000
C C16 -0.0182(4) 0.5206(3) 0.89941(17) 0.0481(11) Uani d . 1.000
C C17 -0.1953(5) 0.5099(3) 0.8591(2) 0.0743(16) Uani d . 1.000
C C18 -0.2889(6) 0.6281(5) 0.8496(2) 0.0915(19) Uani d . 1.000
C C19 -0.2269(11) 0.7005(6) 0.8047(4) 0.165(4) Uani d . 1.000
C C20 0.1333(4) 0.3605(3) 0.84640(14) 0.0467(11) Uani d . 1.000
C C21 0.2456(6) 0.4427(4) 0.81384(18) 0.0743(16) Uani d . 1.000
C C22 0.2854(7) 0.3940(6) 0.7533(2) 0.105(2) Uani d . 1.000
C C23 0.3966(11) 0.4756(7) 0.7214(3) 0.165(4) Uani d . 1.000
H H1A 0.30480 -0.21090 0.95970 0.0940 Uiso c R 1.000
H H1B 0.33020 -0.28160 0.90040 0.0940 Uiso c R 1.000
H H1C 0.19260 -0.17920 0.89700 0.0940 Uiso c R 1.000
H H4 0.18770 -0.01270 0.95360 0.0490 Uiso c R 1.000
H H7 0.61460 0.24340 0.90840 0.0510 Uiso c R 1.000
H H11A -0.07390 0.26350 0.90470 0.0550 Uiso c R 1.000
H H11B -0.10520 0.35340 0.95590 0.076(12) Uiso c R 1.000
H H14 0.48930 0.38680 0.97670 0.061(10) Uiso c R 1.000
H H16A 0.04900 0.58050 0.88150 0.0580 Uiso c R 1.000
H H16B -0.03720 0.54940 0.93940 0.053(10) Uiso c R 1.000
H H17A -0.17880 0.47760 0.81960 0.0890 Uiso c R 1.000
H H17B -0.26710 0.45470 0.87810 0.0890 Uiso c R 1.000
H H18A -0.41170 0.61340 0.83740 0.1100 Uiso c R 1.000
H H18B -0.27580 0.67080 0.88820 0.1100 Uiso c R 1.000
H H19A -0.12380 0.74130 0.82270 0.2470 Uiso c R 1.000
H H19B -0.31420 0.75760 0.78950 0.2470 Uiso c R 1.000
H H19C -0.20070 0.65160 0.77150 0.2470 Uiso c R 1.000
H H20A 0.19210 0.28460 0.85320 0.0560 Uiso c R 1.000
H H20B 0.02520 0.34660 0.81960 0.0560 Uiso c R 1.000
H H21A 0.18690 0.51850 0.80660 0.0890 Uiso c R 1.000
H H21B 0.35400 0.45680 0.84050 0.0890 Uiso c R 1.000
H H22A 0.34410 0.31820 0.76050 0.1260 Uiso c R 1.000
H H22B 0.17710 0.38000 0.72660 0.1260 Uiso c R 1.000
H H23A 0.32730 0.54030 0.70310 0.2480 Uiso c R 1.000
H H23B 0.44400 0.43230 0.69000 0.2480 Uiso c R 1.000
H H23C 0.48940 0.50610 0.75050 0.2480 Uiso c R 1.000

loop_
_atom_type_symbol
_atom_type_description
_atom_type_scat_dispersion_real
_atom_type_scat_dispersion_imag
_atom_type_scat_source
C C 0.0033 0.0016 ' International Tables Vol C Tables 4.2.6.8 and 6.1.1.4'
H H 0.0000 0.0000 ' International Tables Vol C Tables 4.2.6.8 and 6.1.1.4'
Br Br -0.2901 2.4595 ' International Tables Vol C Tables 4.2.6.8 and 6.1.1.4'
N N 0.0061 0.0033 ' International Tables Vol C Tables 4.2.6.8 and 6.1.1.4'
O O 0.0106 0.0060 ' International Tables Vol C Tables 4.2.6.8 and 6.1.1.4'
S S 0.1246 0.1234 ' International Tables Vol C Tables 4.2.6.8 and 6.1.1.4'

loop_
_geom_angle_atom_site_label_1
_geom_angle_atom_site_label_2
_geom_angle_atom_site_label_3
_geom_angle
_geom_angle_publ_flag
C5 S10 C11 101.39(14) yes
C1 O2 C3 118.4(2) yes
C6 N14 C13 129.4(2) yes
C13 N14 H14 115.00 no
C6 N14 H14 115.00 no
C4 C3 C8 118.3(3) no
O2 C3 C4 125.0(3) yes
O2 C3 C8 116.7(3) yes
C3 C4 C5 121.0(3) no
S10 C5 C4 120.3(2) yes
S10 C5 C6 119.61(18) yes
C4 C5 C6 120.1(3) no
N14 C6 C5 122.4(2) yes
C5 C6 C7 118.7(2) no
N14 C6 C7 118.8(2) yes
C6 C7 C8 121.1(3) no
Br9 C8 C3 119.5(2) yes
Br9 C8 C7 119.6(2) yes
C3 C8 C7 120.9(3) no
S10 C11 C12 119.4(2) yes
C11 C12 C20 109.1(3) no
C13 C12 C16 107.5(3) no
C13 C12 C20 109.9(2) no
C16 C12 C20 110.5(3) no
C11 C12 C16 108.1(3) no
C11 C12 C13 111.6(2) no
O15 C13 C12 121.0(2) yes
O15 C13 N14 118.7(2) yes
N14 C13 C12 120.1(2) yes
C12 C16 C17 116.6(3) no
C16 C17 C18 112.7(3) no
C17 C18 C19 113.3(5) no
C12 C20 C21 114.9(3) no
C20 C21 C22 113.5(4) no
C21 C22 C23 113.3(5) no
O2 C1 H1A 109.00 no
O2 C1 H1B 109.00 no
O2 C1 H1C 109.00 no
H1A C1 H1B 109.00 no
H1A C1 H1C 109.00 no
H1B C1 H1C 110.00 no
C3 C4 H4 119.00 no
C5 C4 H4 119.00 no
C6 C7 H7 120.00 no
C8 C7 H7 119.00 no
S10 C11 H11A 107.00 no
S10 C11 H11B 107.00 no
C12 C11 H11A 107.00 no
C12 C11 H11B 107.00 no
H11A C11 H11B 107.00 no
C12 C16 H16A 108.00 no
C12 C16 H16B 108.00 no
C17 C16 H16A 108.00 no
C17 C16 H16B 108.00 no
H16A C16 H16B 107.00 no
C16 C17 H17A 109.00 no
C16 C17 H17B 109.00 no
C18 C17 H17A 109.00 no
C18 C17 H17B 109.00 no
H17A C17 H17B 108.00 no
C17 C18 H18A 109.00 no
C17 C18 H18B 109.00 no
C19 C18 H18A 109.00 no
C19 C18 H18B 109.00 no
H18A C18 H18B 108.00 no
C18 C19 H19A 110.00 no
C18 C19 H19B 109.00 no
C18 C19 H19C 109.00 no
H19A C19 H19B 109.00 no
H19A C19 H19C 109.00 no
H19B C19 H19C 110.00 no
C12 C20 H20A 109.00 no
C12 C20 H20B 109.00 no
C21 C20 H20A 109.00 no
C21 C20 H20B 109.00 no
H20A C20 H20B 108.00 no
C20 C21 H21A 109.00 no
C20 C21 H21B 109.00 no
C22 C21 H21A 109.00 no
C22 C21 H21B 109.00 no
H21A C21 H21B 108.00 no
C21 C22 H22A 109.00 no
C21 C22 H22B 109.00 no
C23 C22 H22A 109.00 no
C23 C22 H22B 109.00 no
H22A C22 H22B 108.00 no
C22 C23 H23A 109.00 no
C22 C23 H23B 109.00 no
C22 C23 H23C 110.00 no
H23A C23 H23B 109.00 no
H23A C23 H23C 110.00 no
H23B C23 H23C 109.00 no

loop_
_geom_bond_atom_site_label_1
_geom_bond_atom_site_label_2
_geom_bond_distance
_geom_bond_publ_flag
Br9 C8 1.885(3) yes
S10 C5 1.759(3) yes
S10 C11 1.811(3) yes
O2 C1 1.421(3) yes
O2 C3 1.361(3) yes
O15 C13 1.231(3) yes
N14 C6 1.410(3) yes
N14 C13 1.354(3) yes
N14 H14 0.8600 no
C3 C4 1.378(4) no
C3 C8 1.395(4) no
C4 C5 1.393(4) no
C5 C6 1.393(4) no
C6 C7 1.381(4) no
C7 C8 1.372(5) no
C11 C12 1.547(5) no
C12 C13 1.537(4) no
C12 C16 1.530(5) no
C12 C20 1.547(4) no
C16 C17 1.535(5) no
C17 C18 1.517(6) no
C18 C19 1.418(9) no
C20 C21 1.521(6) no
C21 C22 1.515(6) no
C22 C23 1.503(10) no
C1 H1A 0.9600 no
C1 H1B 0.9600 no
C1 H1C 0.9600 no
C4 H4 0.9300 no
C7 H7 0.9300 no
C11 H11A 0.9700 no
C11 H11B 0.9700 no
C16 H16A 0.9700 no
C16 H16B 0.9700 no
C17 H17A 0.9700 no
C17 H17B 0.9700 no
C18 H18A 0.9700 no
C18 H18B 0.9700 no
C19 H19A 0.9600 no
C19 H19B 0.9600 no
C19 H19C 0.9600 no
C20 H20A 0.9700 no
C20 H20B 0.9700 no
C21 H21A 0.9700 no
C21 H21B 0.9700 no
C22 H22A 0.9700 no
C22 H22B 0.9700 no
C23 H23A 0.9600 no
C23 H23B 0.9600 no
C23 H23C 0.9600 no

loop_
_geom_hbond_atom_site_label_D
_geom_hbond_atom_site_label_H
_geom_hbond_atom_site_label_A
_geom_hbond_site_symmetry_A
_geom_hbond_distance_DH
_geom_hbond_distance_HA
_geom_hbond_distance_DA
_geom_hbond_angle_DHA
_geom_hbond_publ_flag
N14 H14 O15 3_667 0.8600 2.1300 2.985(3) 175.00 yes
C11 H11B O15 3_567 0.9700 2.5200 3.473(4) 166.00 yes

loop_
_geom_torsion_atom_site_label_1
_geom_torsion_atom_site_label_2
_geom_torsion_atom_site_label_3
_geom_torsion_atom_site_label_4
_geom_torsion
_geom_torsion_publ_flag
C11 S10 C5 C4 -117.4(3) no
C11 S10 C5 C6 65.0(3) no
C5 S10 C11 C12 -51.1(3) no
C1 O2 C3 C4 -0.6(5) no
C1 O2 C3 C8 -178.7(3) no
C13 N14 C6 C5 -47.0(4) no
C13 N14 C6 C7 136.2(3) no
C6 N14 C13 O15 170.9(3) no
C6 N14 C13 C12 -13.2(4) no
O2 C3 C4 C5 -179.6(3) no
C8 C3 C4 C5 -1.5(5) no
O2 C3 C8 Br9 -1.6(4) no
O2 C3 C8 C7 179.5(3) no
C4 C3 C8 Br9 -179.9(2) no
C4 C3 C8 C7 1.2(5) no
C3 C4 C5 S10 -176.5(3) no
C3 C4 C5 C6 1.1(5) no
S10 C5 C6 N14 0.5(4) no
S10 C5 C6 C7 177.3(2) no
C4 C5 C6 N14 -177.2(3) no
C4 C5 C6 C7 -0.3(5) no
N14 C6 C7 C8 177.0(3) no
C5 C6 C7 C8 0.0(5) no
C6 C7 C8 Br9 -179.4(2) no
C6 C7 C8 C3 -0.5(5) no
S10 C11 C12 C13 -23.9(4) no
S10 C11 C12 C16 -142.0(2) no
S10 C11 C12 C20 97.8(3) no
C11 C12 C13 O15 -113.0(3) no
C11 C12 C13 N14 71.2(3) no
C16 C12 C13 O15 5.4(4) no
C16 C12 C13 N14 -170.4(3) no
C20 C12 C13 O15 125.7(3) no
C20 C12 C13 N14 -50.0(4) no
C11 C12 C16 C17 -58.6(4) no
C13 C12 C16 C17 -179.2(3) no
C20 C12 C16 C17 60.8(4) no
C11 C12 C20 C21 -177.2(3) no
C13 C12 C20 C21 -54.5(4) no
C16 C12 C20 C21 64.1(4) no
C12 C16 C17 C18 -176.6(3) no
C16 C17 C18 C19 79.1(6) no
C12 C20 C21 C22 179.7(3) no
C20 C21 C22 C23 -179.9(5) no
